data_4030208
loop_
_publ_author_name
'Freudenberg, Jan'
'Uptmoor, Andrea C.'
'Rominger, Frank'
'Bunz, Uwe H. F.'

_publ_section_title
;
 Photolability of per-arylated butadienes: en route to
 dihydronaphthalenes.
;
_journal_issue 23
_journal_name_full 'The Journal of organic chemistry'
_journal_page_first 11787
_journal_page_last 11791
_journal_paper_doi 10.1021/jo502293q
_journal_volume 79
_journal_year 2014
_chemical_formula_sum 'C46 H42'
_chemical_formula_weight 594.79
_chemical_name_common '2b in manuscript'
_chemical_name_systematic
; 
 ? 
;
_space_group_crystal_system triclinic
_space_group_IT_number 2
_space_group_name_Hall '-P 1'
_space_group_name_H-M_alt 'P -1'
_symmetry_space_group_name_Hall '-P 1'
_symmetry_space_group_name_H-M 'P -1'
_atom_sites_solution_hydrogens geom
_atom_sites_solution_primary direct
_audit_creation_method SHELXL-2013
_cell_angle_alpha 103.764(2)
_cell_angle_beta 97.167(3)
_cell_angle_gamma 109.021(2)
_cell_formula_units_Z 2
_cell_length_a 9.8747(9)
_cell_length_b 11.2191(10)
_cell_length_c 17.2403(15)
_cell_measurement_reflns_used 1938
_cell_measurement_temperature 200(2)
_cell_measurement_theta_max 22.20
_cell_measurement_theta_min 2.24
_cell_volume 1710.7(3)
_computing_cell_refinement 'Bruker SAINT'
_computing_data_collection 'Bruker APEX2'
_computing_data_reduction 'Bruker SAINT'
_computing_molecular_graphics 'Bruker SHELXTL'
_computing_publication_material 'Bruker SHELXTL'
_computing_structure_refinement 'SHELXL-2013 (Sheldrick, 2013)'
_computing_structure_solution 'SHELXS-97 (Sheldrick 2008)'
_diffrn_ambient_temperature 200(2)
_diffrn_measured_fraction_theta_full 0.846
_diffrn_measured_fraction_theta_max 0.998
_diffrn_measurement_device_type 'Bruker APEX-II Quazar'
_diffrn_measurement_method '\f and \w scans'
_diffrn_radiation_type MoK\a
_diffrn_radiation_wavelength 0.71073
_diffrn_reflns_av_R_equivalents 0.0537
_diffrn_reflns_av_unetI/netI 0.0908
_diffrn_reflns_Laue_measured_fraction_full 0.846
_diffrn_reflns_Laue_measured_fraction_max 0.998
_diffrn_reflns_limit_h_max 11
_diffrn_reflns_limit_h_min -11
_diffrn_reflns_limit_k_max 12
_diffrn_reflns_limit_k_min -11
_diffrn_reflns_limit_l_max 19
_diffrn_reflns_limit_l_min -19
_diffrn_reflns_number 11634
_diffrn_reflns_point_group_measured_fraction_full 0.846
_diffrn_reflns_point_group_measured_fraction_max 0.998
_diffrn_reflns_theta_full 25.242
_diffrn_reflns_theta_max 23.817
_diffrn_reflns_theta_min 1.247
_diffrn_source 'ImuS microsource'
_exptl_absorpt_coefficient_mu 0.065
_exptl_absorpt_correction_T_max 0.9579
_exptl_absorpt_correction_T_min 0.8909
_exptl_absorpt_correction_type multi-scan
_exptl_absorpt_process_details
;
Sheldrick, G. M. (2008). <i>SADABS</i>. University of G\"ottingen, Germany.
;
_exptl_crystal_colour colourless
_exptl_crystal_density_diffrn 1.155
_exptl_crystal_description needle
_exptl_crystal_F_000 636
_exptl_crystal_size_max 0.170
_exptl_crystal_size_mid 0.070
_exptl_crystal_size_min 0.050
_refine_diff_density_max 0.243
_refine_diff_density_min -0.228
_refine_diff_density_rms 0.047
_refine_ls_extinction_method none
_refine_ls_goodness_of_fit_ref 1.047
_refine_ls_hydrogen_treatment constr
_refine_ls_matrix_type full
_refine_ls_number_parameters 421
_refine_ls_number_reflns 5246
_refine_ls_number_restraints 0
_refine_ls_restrained_S_all 1.047
_refine_ls_R_factor_all 0.1195
_refine_ls_R_factor_gt 0.0630
_refine_ls_shift/su_max 0.000
_refine_ls_shift/su_mean 0.000
_refine_ls_structure_factor_coef Fsqd
_refine_ls_weighting_details 'w=1/[\s^2^(Fo^2^)+(0.0620P)^2^+0.3415P] where P=(Fo^2^+2Fc^2^)/3'
_refine_ls_weighting_scheme calc
_refine_ls_wR_factor_gt 0.1382
_refine_ls_wR_factor_ref 0.1633
_reflns_Friedel_coverage 0.000
_reflns_number_gt 3032
_reflns_number_total 5246
_reflns_threshold_expression 'I > 2\s(I)'
_cod_data_source_file jo502293q_si_001.cif
_cod_data_source_block jaf22
_cod_depositor_comments 'Adding full bibliography for 4030204--4030209.cif.'
_cod_database_code 4030208
_shelx_space_group_comment
; 
The symmetry employed for this shelxl refinement is uniquely defined 
by the following loop, which should always be used as a source of 
symmetry information in preference to the above space-group names. 
They are only intended as comments. 
;
_shelx_estimated_absorpt_t_min 0.989
_shelx_estimated_absorpt_t_max 0.997
_shelxl_version_number 2013-3

loop_
_space_group_symop_operation_xyz
'x, y, z'
'-x, -y, -z'

loop_
_atom_site_label
_atom_site_type_symbol
_atom_site_fract_x
_atom_site_fract_y
_atom_site_fract_z
_atom_site_U_iso_or_equiv
_atom_site_adp_type
_atom_site_occupancy
_atom_site_site_symmetry_order
_atom_site_calc_flag
_atom_site_refinement_flags_posn
_atom_site_refinement_flags_adp
C11 C 0.0889(4) 0.0441(3) 0.29805(19) 0.0281(8) Uani 1 1 d . .
C12 C 0.0649(3) -0.0436(3) 0.21900(19) 0.0273(8) Uani 1 1 d . .
C13 C -0.0758(4) -0.1000(3) 0.1704(2) 0.0314(8) Uani 1 1 d . .
H13 H -0.0920 -0.1600 0.1179 0.038 Uiso 1 1 calc R U
C14 C -0.1946(3) -0.0732(3) 0.1947(2) 0.0322(8) Uani 1 1 d . .
C15 C -0.1686(4) 0.0154(3) 0.2715(2) 0.0341(9) Uani 1 1 d . .
H15 H -0.2469 0.0376 0.2895 0.041 Uiso 1 1 calc R U
C16 C -0.0300(4) 0.0716(3) 0.3220(2) 0.0315(8) Uani 1 1 d . .
H16 H -0.0153 0.1307 0.3746 0.038 Uiso 1 1 calc R U
C18 C -0.3450(4) -0.1349(4) 0.1388(2) 0.0520(11) Uani 1 1 d . .
H18A H -0.4166 -0.1149 0.1690 0.078 Uiso 1 1 calc R U
H18B H -0.3721 -0.2308 0.1190 0.078 Uiso 1 1 calc R U
H18C H -0.3443 -0.0991 0.0922 0.078 Uiso 1 1 calc R U
C20 C 0.2378(3) 0.1083(3) 0.35120(18) 0.0258(8) Uani 1 1 d . .
C21 C 0.2530(3) 0.1757(3) 0.43949(18) 0.0270(8) Uani 1 1 d . .
C22 C 0.3266(3) 0.3123(3) 0.47153(19) 0.0299(8) Uani 1 1 d . .
H22 H 0.3670 0.3619 0.4367 0.036 Uiso 1 1 calc R U
C23 C 0.3416(4) 0.3762(3) 0.5528(2) 0.0351(9) Uani 1 1 d . .
H23 H 0.3914 0.4692 0.5726 0.042 Uiso 1 1 calc R U
C24 C 0.2860(4) 0.3082(4) 0.6064(2) 0.0363(9) Uani 1 1 d . .
C25 C 0.2116(4) 0.1718(4) 0.5739(2) 0.0400(9) Uani 1 1 d . .
H25 H 0.1720 0.1221 0.6088 0.048 Uiso 1 1 calc R U
C26 C 0.1942(4) 0.1073(3) 0.4924(2) 0.0356(9) Uani 1 1 d . .
H26 H 0.1411 0.0147 0.4720 0.043 Uiso 1 1 calc R U
C28 C 0.3031(5) 0.3792(4) 0.6955(2) 0.0577(12) Uani 1 1 d . .
H28A H 0.4051 0.4400 0.7184 0.087 Uiso 1 1 calc R U
H28B H 0.2774 0.3145 0.7260 0.087 Uiso 1 1 calc R U
H28C H 0.2379 0.4290 0.7000 0.087 Uiso 1 1 calc R U
C30 C 0.3560(3) 0.1126(3) 0.31864(19) 0.0268(8) Uani 1 1 d . .
C31 C 0.5096(3) 0.1698(3) 0.36707(19) 0.0287(8) Uani 1 1 d . .
C32 C 0.5500(4) 0.1334(3) 0.4358(2) 0.0335(9) Uani 1 1 d . .
H32 H 0.4767 0.0736 0.4535 0.040 Uiso 1 1 calc R U
C33 C 0.6924(4) 0.1819(3) 0.4783(2) 0.0384(9) Uani 1 1 d . .
H33 H 0.7159 0.1540 0.5244 0.046 Uiso 1 1 calc R U
C34 C 0.8045(4) 0.2714(3) 0.4558(2) 0.0353(9) Uani 1 1 d . .
C35 C 0.7652(4) 0.3063(3) 0.3869(2) 0.0392(9) Uani 1 1 d . .
H35 H 0.8389 0.3657 0.3693 0.047 Uiso 1 1 calc R U
C36 C 0.6215(4) 0.2570(3) 0.3432(2) 0.0344(9) Uani 1 1 d . .
H36 H 0.5985 0.2830 0.2962 0.041 Uiso 1 1 calc R U
C38 C 0.9599(4) 0.3273(4) 0.5047(2) 0.0490(11) Uani 1 1 d . .
H38A H 1.0274 0.3572 0.4701 0.073 Uiso 1 1 calc R U
H38B H 0.9818 0.2589 0.5243 0.073 Uiso 1 1 calc R U
H38C H 0.9721 0.4021 0.5517 0.073 Uiso 1 1 calc R U
C40 C 0.3347(3) 0.0560(3) 0.22657(18) 0.0283(8) Uani 1 1 d . .
H40 H 0.4219 0.0324 0.2175 0.034 Uiso 1 1 calc R U
C41 C 0.3352(3) 0.1598(3) 0.18378(18) 0.0274(8) Uani 1 1 d . .
C42 C 0.2547(4) 0.2400(3) 0.1991(2) 0.0346(9) Uani 1 1 d . .
H42 H 0.1973 0.2320 0.2392 0.042 Uiso 1 1 calc R U
C43 C 0.2556(4) 0.3311(3) 0.1577(2) 0.0402(9) Uani 1 1 d . .
H43 H 0.1967 0.3825 0.1690 0.048 Uiso 1 1 calc R U
C44 C 0.3397(4) 0.3494(4) 0.1005(2) 0.0441(10) Uani 1 1 d . .
C45 C 0.4241(4) 0.2721(4) 0.0859(2) 0.0434(10) Uani 1 1 d . .
H45 H 0.4847 0.2837 0.0475 0.052 Uiso 1 1 calc R U
C46 C 0.4216(4) 0.1787(3) 0.1260(2) 0.0363(9) Uani 1 1 d . .
H46 H 0.4796 0.1265 0.1142 0.044 Uiso 1 1 calc R U
C48 C 0.3368(6) 0.4494(5) 0.0550(3) 0.0807(16) Uani 1 1 d . .
H48A H 0.2420 0.4604 0.0519 0.121 Uiso 1 1 calc R U
H48B H 0.3506 0.4179 -0.0004 0.121 Uiso 1 1 calc R U
H48C H 0.4159 0.5343 0.0842 0.121 Uiso 1 1 calc R U
C50 C 0.1956(3) -0.0774(3) 0.19437(19) 0.0271(8) Uani 1 1 d . .
C51 C 0.1779(3) -0.1347(3) 0.10204(19) 0.0285(8) Uani 1 1 d . .
C52 C 0.2169(4) -0.2415(3) 0.0706(2) 0.0386(9) Uani 1 1 d . .
H52 H 0.2482 -0.2842 0.1067 0.046 Uiso 1 1 calc R U
C53 C 0.2115(4) -0.2875(4) -0.0124(2) 0.0437(10) Uani 1 1 d . .
H53 H 0.2401 -0.3604 -0.0316 0.052 Uiso 1 1 calc R U
C54 C 0.1656(4) -0.2299(4) -0.0676(2) 0.0374(9) Uani 1 1 d . .
C55 C 0.1251(4) -0.1238(3) -0.0366(2) 0.0371(9) Uani 1 1 d . .
H55 H 0.0931 -0.0818 -0.0730 0.045 Uiso 1 1 calc R U
C56 C 0.1303(4) -0.0778(3) 0.04572(19) 0.0326(9) Uani 1 1 d . .
H56 H 0.1008 -0.0054 0.0646 0.039 Uiso 1 1 calc R U
C58 C 0.1623(4) -0.2778(4) -0.1579(2) 0.0524(11) Uani 1 1 d . .
H58A H 0.1967 -0.3516 -0.1681 0.079 Uiso 1 1 calc R U
H58B H 0.2264 -0.2056 -0.1745 0.079 Uiso 1 1 calc R U
H58C H 0.0616 -0.3073 -0.1896 0.079 Uiso 1 1 calc R U
C61 C 0.2151(4) -0.1764(3) 0.23962(18) 0.0285(8) Uani 1 1 d . .
C62 C 0.3515(4) -0.1713(3) 0.2767(2) 0.0359(9) Uani 1 1 d . .
H62 H 0.4380 -0.1018 0.2768 0.043 Uiso 1 1 calc R U
C63 C 0.3631(4) -0.2658(4) 0.3134(2) 0.0391(9) Uani 1 1 d . .
H63 H 0.4578 -0.2594 0.3381 0.047 Uiso 1 1 calc R U
C64 C 0.2414(4) -0.3690(3) 0.3152(2) 0.0368(9) Uani 1 1 d . .
C65 C 0.1076(4) -0.3736(3) 0.2785(2) 0.0426(10) Uani 1 1 d . .
H65 H 0.0214 -0.4434 0.2784 0.051 Uiso 1 1 calc R U
C66 C 0.0939(4) -0.2800(3) 0.2416(2) 0.0389(9) Uani 1 1 d . .
H66 H -0.0012 -0.2871 0.2171 0.047 Uiso 1 1 calc R U
C68 C 0.2552(5) -0.4698(4) 0.3571(2) 0.0503(11) Uani 1 1 d . .
H68A H 0.2764 -0.4306 0.4166 0.075 Uiso 1 1 calc R U
H68B H 0.3352 -0.4975 0.3420 0.075 Uiso 1 1 calc R U
H68C H 0.1630 -0.5467 0.3398 0.075 Uiso 1 1 calc R U

loop_
_atom_site_aniso_label
_atom_site_aniso_U_11
_atom_site_aniso_U_22
_atom_site_aniso_U_33
_atom_site_aniso_U_23
_atom_site_aniso_U_13
_atom_site_aniso_U_12
C11 0.031(2) 0.032(2) 0.0281(19) 0.0150(17) 0.0073(16) 0.0147(17)
C12 0.0239(19) 0.0303(19) 0.032(2) 0.0114(17) 0.0069(16) 0.0144(16)
C13 0.033(2) 0.033(2) 0.0292(19) 0.0088(16) 0.0073(17) 0.0139(17)
C14 0.0222(19) 0.039(2) 0.034(2) 0.0115(18) 0.0039(16) 0.0108(17)
C15 0.025(2) 0.044(2) 0.039(2) 0.0165(19) 0.0111(17) 0.0141(17)
C16 0.031(2) 0.036(2) 0.0293(19) 0.0100(17) 0.0076(17) 0.0138(17)
C18 0.029(2) 0.070(3) 0.048(2) 0.010(2) 0.0035(19) 0.015(2)
C20 0.0247(19) 0.0266(19) 0.0281(19) 0.0100(16) 0.0041(15) 0.0113(16)
C21 0.0260(19) 0.034(2) 0.0250(18) 0.0117(17) 0.0065(15) 0.0130(16)
C22 0.029(2) 0.031(2) 0.033(2) 0.0134(17) 0.0103(16) 0.0098(17)
C23 0.026(2) 0.036(2) 0.037(2) 0.0067(18) 0.0058(17) 0.0075(17)
C24 0.031(2) 0.052(3) 0.028(2) 0.011(2) 0.0054(17) 0.0180(19)
C25 0.037(2) 0.057(3) 0.034(2) 0.024(2) 0.0135(18) 0.019(2)
C26 0.031(2) 0.033(2) 0.039(2) 0.0112(18) 0.0050(17) 0.0084(17)
C28 0.061(3) 0.079(3) 0.035(2) 0.010(2) 0.013(2) 0.032(3)
C30 0.0235(19) 0.0280(19) 0.0311(19) 0.0124(16) 0.0037(16) 0.0105(16)
C31 0.028(2) 0.031(2) 0.0294(19) 0.0087(16) 0.0084(16) 0.0134(17)
C32 0.031(2) 0.035(2) 0.034(2) 0.0132(17) 0.0046(17) 0.0112(17)
C33 0.038(2) 0.043(2) 0.038(2) 0.0122(19) -0.0007(19) 0.024(2)
C34 0.027(2) 0.040(2) 0.035(2) -0.0011(18) 0.0040(17) 0.0163(18)
C35 0.029(2) 0.042(2) 0.039(2) 0.0075(19) 0.0061(18) 0.0071(18)
C36 0.030(2) 0.039(2) 0.031(2) 0.0114(18) 0.0035(17) 0.0093(18)
C38 0.032(2) 0.059(3) 0.047(2) 0.000(2) -0.0028(19) 0.021(2)
C40 0.0234(19) 0.035(2) 0.0296(19) 0.0111(17) 0.0049(15) 0.0140(16)
C41 0.0260(19) 0.0281(19) 0.0272(19) 0.0081(16) 0.0034(15) 0.0098(16)
C42 0.039(2) 0.036(2) 0.034(2) 0.0112(18) 0.0142(17) 0.0180(18)
C43 0.050(2) 0.037(2) 0.043(2) 0.0155(19) 0.0155(19) 0.024(2)
C44 0.053(3) 0.039(2) 0.046(2) 0.022(2) 0.018(2) 0.016(2)
C45 0.049(3) 0.048(2) 0.038(2) 0.018(2) 0.0198(19) 0.016(2)
C46 0.035(2) 0.038(2) 0.035(2) 0.0082(18) 0.0067(17) 0.0142(18)
C48 0.121(4) 0.079(3) 0.089(4) 0.062(3) 0.062(3) 0.056(3)
C50 0.0249(19) 0.0263(19) 0.0310(19) 0.0091(16) 0.0062(15) 0.0101(16)
C51 0.0258(19) 0.0282(19) 0.0290(19) 0.0035(16) 0.0026(15) 0.0117(16)
C52 0.045(2) 0.042(2) 0.037(2) 0.0138(19) 0.0116(18) 0.0239(19)
C53 0.055(3) 0.043(2) 0.044(2) 0.011(2) 0.014(2) 0.032(2)
C54 0.033(2) 0.044(2) 0.029(2) 0.0026(18) 0.0047(16) 0.0137(19)
C55 0.036(2) 0.042(2) 0.034(2) 0.0139(18) 0.0045(17) 0.0152(18)
C56 0.032(2) 0.033(2) 0.033(2) 0.0061(17) 0.0026(16) 0.0160(17)
C58 0.056(3) 0.062(3) 0.032(2) 0.003(2) 0.008(2) 0.021(2)
C61 0.030(2) 0.030(2) 0.0253(18) 0.0059(16) 0.0046(16) 0.0140(17)
C62 0.033(2) 0.036(2) 0.042(2) 0.0150(18) 0.0065(17) 0.0156(18)
C63 0.038(2) 0.046(2) 0.040(2) 0.0162(19) 0.0005(18) 0.024(2)
C64 0.055(3) 0.033(2) 0.029(2) 0.0101(18) 0.0073(19) 0.026(2)
C65 0.041(2) 0.032(2) 0.055(2) 0.017(2) 0.010(2) 0.0110(19)
C66 0.028(2) 0.040(2) 0.050(2) 0.017(2) 0.0027(18) 0.0144(18)
C68 0.073(3) 0.048(2) 0.044(2) 0.020(2) 0.013(2) 0.035(2)

loop_
_atom_type_symbol
_atom_type_description
_atom_type_scat_dispersion_real
_atom_type_scat_dispersion_imag
_atom_type_scat_source
C C 0.0033 0.0016 'International Tables Vol C Tables 4.2.6.8 and 6.1.1.4'
H H 0.0000 0.0000 'International Tables Vol C Tables 4.2.6.8 and 6.1.1.4'

loop_
_geom_angle_atom_site_label_1
_geom_angle_atom_site_label_2
_geom_angle_atom_site_label_3
_geom_angle
C16 C11 C12 118.1(3)
C16 C11 C20 121.6(3)
C12 C11 C20 120.2(3)
C13 C12 C11 118.5(3)
C13 C12 C50 123.7(3)
C11 C12 C50 117.8(3)
C12 C13 C14 123.3(3)
C12 C13 H13 118.4
C14 C13 H13 118.4
C15 C14 C13 117.5(3)
C15 C14 C18 121.2(3)
C13 C14 C18 121.3(3)
C16 C15 C14 120.5(3)
C16 C15 H15 119.7
C14 C15 H15 119.7
C15 C16 C11 122.0(3)
C15 C16 H16 119.0
C11 C16 H16 119.0
C14 C18 H18A 109.5
C14 C18 H18B 109.5
H18A C18 H18B 109.5
C14 C18 H18C 109.5
H18A C18 H18C 109.5
H18B C18 H18C 109.5
C30 C20 C11 120.0(3)
C30 C20 C21 121.7(3)
C11 C20 C21 118.1(3)
C26 C21 C22 117.5(3)
C26 C21 C20 122.3(3)
C22 C21 C20 120.2(3)
C23 C22 C21 121.1(3)
C23 C22 H22 119.5
C21 C22 H22 119.5
C22 C23 C24 121.8(3)
C22 C23 H23 119.1
C24 C23 H23 119.1
C23 C24 C25 116.8(3)
C23 C24 C28 121.4(3)
C25 C24 C28 121.7(3)
C26 C25 C24 121.7(3)
C26 C25 H25 119.1
C24 C25 H25 119.1
C25 C26 C21 121.0(3)
C25 C26 H26 119.5
C21 C26 H26 119.5
C24 C28 H28A 109.5
C24 C28 H28B 109.5
H28A C28 H28B 109.5
C24 C28 H28C 109.5
H28A C28 H28C 109.5
H28B C28 H28C 109.5
C20 C30 C31 124.2(3)
C20 C30 C40 119.4(3)
C31 C30 C40 116.4(3)
C32 C31 C36 117.1(3)
C32 C31 C30 121.6(3)
C36 C31 C30 121.3(3)
C33 C32 C31 121.5(3)
C33 C32 H32 119.2
C31 C32 H32 119.2
C32 C33 C34 121.7(3)
C32 C33 H33 119.1
C34 C33 H33 119.1
C35 C34 C33 116.9(3)
C35 C34 C38 122.0(3)
C33 C34 C38 121.1(3)
C36 C35 C34 121.8(3)
C36 C35 H35 119.1
C34 C35 H35 119.1
C35 C36 C31 121.0(3)
C35 C36 H36 119.5
C31 C36 H36 119.5
C34 C38 H38A 109.5
C34 C38 H38B 109.5
H38A C38 H38B 109.5
C34 C38 H38C 109.5
H38A C38 H38C 109.5
H38B C38 H38C 109.5
C41 C40 C30 110.8(3)
C41 C40 C50 115.9(3)
C30 C40 C50 109.3(3)
C41 C40 H40 106.8
C30 C40 H40 106.8
C50 C40 H40 106.8
C42 C41 C46 116.7(3)
C42 C41 C40 123.5(3)
C46 C41 C40 119.8(3)
C43 C42 C41 121.8(3)
C43 C42 H42 119.1
C41 C42 H42 119.1
C42 C43 C44 121.7(4)
C42 C43 H43 119.2
C44 C43 H43 119.2
C43 C44 C45 117.3(3)
C43 C44 C48 120.4(4)
C45 C44 C48 122.3(4)
C46 C45 C44 121.4(3)
C46 C45 H45 119.3
C44 C45 H45 119.3
C45 C46 C41 121.1(3)
C45 C46 H46 119.4
C41 C46 H46 119.4
C44 C48 H48A 109.5
C44 C48 H48B 109.5
H48A C48 H48B 109.5
C44 C48 H48C 109.5
H48A C48 H48C 109.5
H48B C48 H48C 109.5
C51 C50 C12 114.6(3)
C51 C50 C61 110.5(3)
C12 C50 C61 106.4(3)
C51 C50 C40 108.6(3)
C12 C50 C40 106.6(2)
C61 C50 C40 110.0(2)
C52 C51 C56 116.5(3)
C52 C51 C50 121.4(3)
C56 C51 C50 122.0(3)
C51 C52 C53 121.6(3)
C51 C52 H52 119.2
C53 C52 H52 119.2
C54 C53 C52 121.6(3)
C54 C53 H53 119.2
C52 C53 H53 119.2
C53 C54 C55 117.1(3)
C53 C54 C58 121.9(3)
C55 C54 C58 121.0(3)
C56 C55 C54 121.5(3)
C56 C55 H55 119.2
C54 C55 H55 119.2
C55 C56 C51 121.7(3)
C55 C56 H56 119.1
C51 C56 H56 119.1
C54 C58 H58A 109.5
C54 C58 H58B 109.5
H58A C58 H58B 109.5
C54 C58 H58C 109.5
H58A C58 H58C 109.5
H58B C58 H58C 109.5
C66 C61 C62 116.5(3)
C66 C61 C50 119.9(3)
C62 C61 C50 123.5(3)
C63 C62 C61 121.2(3)
C63 C62 H62 119.4
C61 C62 H62 119.4
C64 C63 C62 122.0(3)
C64 C63 H63 119.0
C62 C63 H63 119.0
C65 C64 C63 116.5(3)
C65 C64 C68 121.9(4)
C63 C64 C68 121.5(3)
C64 C65 C66 122.2(3)
C64 C65 H65 118.9
C66 C65 H65 118.9
C61 C66 C65 121.5(3)
C61 C66 H66 119.2
C65 C66 H66 119.2
C64 C68 H68A 109.5
C64 C68 H68B 109.5
H68A C68 H68B 109.5
C64 C68 H68C 109.5
H68A C68 H68C 109.5
H68B C68 H68C 109.5

loop_
_geom_bond_atom_site_label_1
_geom_bond_atom_site_label_2
_geom_bond_distance
C11 C16 1.392(4)
C11 C12 1.418(4)
C11 C20 1.476(4)
C12 C13 1.384(4)
C12 C50 1.538(4)
C13 C14 1.391(4)
C13 H13 0.9500
C14 C15 1.390(4)
C14 C18 1.506(4)
C15 C16 1.381(4)
C15 H15 0.9500
C16 H16 0.9500
C18 H18A 0.9800
C18 H18B 0.9800
C18 H18C 0.9800
C20 C30 1.349(4)
C20 C21 1.494(4)
C21 C26 1.389(4)
C21 C22 1.398(4)
C22 C23 1.378(4)
C22 H22 0.9500
C23 C24 1.389(4)
C23 H23 0.9500
C24 C25 1.398(5)
C24 C28 1.513(5)
C25 C26 1.379(4)
C25 H25 0.9500
C26 H26 0.9500
C28 H28A 0.9800
C28 H28B 0.9800
C28 H28C 0.9800
C30 C31 1.484(4)
C30 C40 1.522(4)
C31 C32 1.396(4)
C31 C36 1.396(4)
C32 C33 1.366(5)
C32 H32 0.9500
C33 C34 1.397(5)
C33 H33 0.9500
C34 C35 1.385(5)
C34 C38 1.503(5)
C35 C36 1.382(4)
C35 H35 0.9500
C36 H36 0.9500
C38 H38A 0.9800
C38 H38B 0.9800
C38 H38C 0.9800
C40 C41 1.518(4)
C40 C50 1.584(4)
C40 H40 1.0000
C41 C42 1.385(4)
C41 C46 1.400(4)
C42 C43 1.377(4)
C42 H42 0.9500
C43 C44 1.377(5)
C43 H43 0.9500
C44 C45 1.389(5)
C44 C48 1.518(5)
C45 C46 1.381(5)
C45 H45 0.9500
C46 H46 0.9500
C48 H48A 0.9800
C48 H48B 0.9800
C48 H48C 0.9800
C50 C51 1.533(4)
C50 C61 1.548(4)
C51 C52 1.387(4)
C51 C56 1.396(4)
C52 C53 1.388(5)
C52 H52 0.9500
C53 C54 1.380(5)
C53 H53 0.9500
C54 C55 1.387(5)
C54 C58 1.514(4)
C55 C56 1.378(4)
C55 H55 0.9500
C56 H56 0.9500
C58 H58A 0.9800
C58 H58B 0.9800
C58 H58C 0.9800
C61 C66 1.381(4)
C61 C62 1.394(4)
C62 C63 1.384(4)
C62 H62 0.9500
C63 C64 1.380(5)
C63 H63 0.9500
C64 C65 1.371(5)
C64 C68 1.511(5)
C65 C66 1.384(5)
C65 H65 0.9500
C66 H66 0.9500
C68 H68A 0.9800
C68 H68B 0.9800
C68 H68C 0.9800

loop_
_geom_torsion_atom_site_label_1
_geom_torsion_atom_site_label_2
_geom_torsion_atom_site_label_3
_geom_torsion_atom_site_label_4
_geom_torsion
C16 C11 C12 C13 -1.6(5)
C20 C11 C12 C13 -178.8(3)
C16 C11 C12 C50 -177.8(3)
C20 C11 C12 C50 5.0(4)
C11 C12 C13 C14 1.1(5)
C50 C12 C13 C14 177.1(3)
C12 C13 C14 C15 0.4(5)
C12 C13 C14 C18 178.7(3)
C13 C14 C15 C16 -1.5(5)
C18 C14 C15 C16 -179.8(3)
C14 C15 C16 C11 1.0(5)
C12 C11 C16 C15 0.5(5)
C20 C11 C16 C15 177.7(3)
C16 C11 C20 C30 -159.7(3)
C12 C11 C20 C30 17.5(5)
C16 C11 C20 C21 16.0(5)
C12 C11 C20 C21 -166.9(3)
C30 C20 C21 C26 -120.6(4)
C11 C20 C21 C26 63.9(4)
C30 C20 C21 C22 60.3(4)
C11 C20 C21 C22 -115.3(3)
C26 C21 C22 C23 0.7(5)
C20 C21 C22 C23 179.9(3)
C21 C22 C23 C24 0.6(5)
C22 C23 C24 C25 -1.0(5)
C22 C23 C24 C28 179.9(3)
C23 C24 C25 C26 0.0(5)
C28 C24 C25 C26 179.1(3)
C24 C25 C26 C21 1.4(5)
C22 C21 C26 C25 -1.7(5)
C20 C21 C26 C25 179.1(3)
C11 C20 C30 C31 -177.4(3)
C21 C20 C30 C31 7.1(5)
C11 C20 C30 C40 2.5(5)
C21 C20 C30 C40 -173.0(3)
C20 C30 C31 C32 50.8(5)
C40 C30 C31 C32 -129.1(3)
C20 C30 C31 C36 -132.6(3)
C40 C30 C31 C36 47.5(4)
C36 C31 C32 C33 0.5(5)
C30 C31 C32 C33 177.2(3)
C31 C32 C33 C34 0.8(5)
C32 C33 C34 C35 -1.6(5)
C32 C33 C34 C38 178.0(3)
C33 C34 C35 C36 1.2(5)
C38 C34 C35 C36 -178.5(3)
C34 C35 C36 C31 0.2(5)
C32 C31 C36 C35 -1.0(5)
C30 C31 C36 C35 -177.7(3)
C20 C30 C40 C41 88.2(4)
C31 C30 C40 C41 -91.9(3)
C20 C30 C40 C50 -40.8(4)
C31 C30 C40 C50 139.2(3)
C30 C40 C41 C42 -47.5(4)
C50 C40 C41 C42 77.9(4)
C30 C40 C41 C46 131.9(3)
C50 C40 C41 C46 -102.8(3)
C46 C41 C42 C43 2.1(5)
C40 C41 C42 C43 -178.6(3)
C41 C42 C43 C44 -1.7(5)
C42 C43 C44 C45 0.0(5)
C42 C43 C44 C48 179.2(4)
C43 C44 C45 C46 1.2(6)
C48 C44 C45 C46 -177.9(4)
C44 C45 C46 C41 -0.8(5)
C42 C41 C46 C45 -0.8(5)
C40 C41 C46 C45 179.8(3)
C13 C12 C50 C51 22.4(4)
C11 C12 C50 C51 -161.5(3)
C13 C12 C50 C61 -99.9(4)
C11 C12 C50 C61 76.1(3)
C13 C12 C50 C40 142.7(3)
C11 C12 C50 C40 -41.3(4)
C41 C40 C50 C51 55.3(4)
C30 C40 C50 C51 -178.6(2)
C41 C40 C50 C12 -68.7(3)
C30 C40 C50 C12 57.4(3)
C41 C40 C50 C61 176.3(3)
C30 C40 C50 C61 -57.6(3)
C12 C50 C51 C52 -136.8(3)
C61 C50 C51 C52 -16.7(4)
C40 C50 C51 C52 104.1(3)
C12 C50 C51 C56 47.1(4)
C61 C50 C51 C56 167.3(3)
C40 C50 C51 C56 -72.0(4)
C56 C51 C52 C53 1.2(5)
C50 C51 C52 C53 -175.1(3)
C51 C52 C53 C54 -0.7(6)
C52 C53 C54 C55 0.1(5)
C52 C53 C54 C58 178.7(3)
C53 C54 C55 C56 -0.1(5)
C58 C54 C55 C56 -178.8(3)
C54 C55 C56 C51 0.7(5)
C52 C51 C56 C55 -1.2(5)
C50 C51 C56 C55 175.1(3)
C51 C50 C61 C66 -80.6(4)
C12 C50 C61 C66 44.4(4)
C40 C50 C61 C66 159.5(3)
C51 C50 C61 C62 96.6(3)
C12 C50 C61 C62 -138.5(3)
C40 C50 C61 C62 -23.4(4)
C66 C61 C62 C63 0.0(5)
C50 C61 C62 C63 -177.2(3)
C61 C62 C63 C64 0.0(5)
C62 C63 C64 C65 0.1(5)
C62 C63 C64 C68 -178.6(3)
C63 C64 C65 C66 -0.2(5)
C68 C64 C65 C66 178.5(3)
C62 C61 C66 C65 -0.1(5)
C50 C61 C66 C65 177.3(3)
C64 C65 C66 C61 0.2(6)
